data_2203467
loop_
_publ_author_name
'Ocak, Nazan'
'B\"uy\"ukg\"ung\"or, Orhan'
'Akdemir, Nesuhi'
'A\~gar, Erbil'
'\"Ozil, Musa'
'Erd\"onmez, Ahmet'

_publ_section_title
;
 Dimethyl 2,2'-(4,5-dicyano-<i>o</i>-phenylenedioxy)dibenzoate
;
_journal_issue 4
_journal_name_full 'Acta Crystallographica Section E'
_journal_page_first o505
_journal_page_last o507
_journal_paper_doi 10.1107/S1600536804004386
_journal_volume 60
_journal_year 2004
_chemical_formula_iupac 'C24 H16 N2 O6'
_chemical_formula_moiety 'C24 H16 N2 O6'
_chemical_formula_sum 'C24 H16 N2 O6'
_chemical_formula_weight 428.39
_chemical_name_common
;
4,5-Bis(2-hydroxybenzoic acid methyl ester)phthalonitrile
;
_chemical_name_systematic
;
Dimethyl 2,2'-(4,5-dimercapto-o-phenylenedioxy)dibenzoate
;
_space_group_IT_number 60
_symmetry_cell_setting orthorhombic
_symmetry_space_group_name_Hall '-P 2n 2ab'
_symmetry_space_group_name_H-M 'P b c n'
_atom_sites_solution_hydrogens geom
_atom_sites_solution_primary direct
_atom_sites_solution_secondary difmap
_cell_angle_alpha 90.00
_cell_angle_beta 90.00
_cell_angle_gamma 90.00
_cell_formula_units_Z 12
_cell_length_a 22.1158(16)
_cell_length_b 12.8114(9)
_cell_length_c 21.802(2)
_cell_measurement_reflns_used 24564
_cell_measurement_temperature 293(2)
_cell_measurement_theta_max 24.28
_cell_measurement_theta_min 1.84
_cell_volume 6177.3(8)
_computing_cell_refinement X-AREA
_computing_data_collection 'X-AREA (Stoe & Cie, 2002)'
_computing_data_reduction 'X-RED (Stoe & Cie, 2002)'
_computing_molecular_graphics 'ORTEPIII (Burnett & Johnson, 1996)'
_computing_publication_material 'WinGX (Farrugia, 1997) and PARST (Nardelli, 1995)'
_computing_structure_refinement 'SHELXL97 (Sheldrick, 1997)'
_computing_structure_solution 'SHELXS97 (Sheldrick, 1997)'
_diffrn_ambient_temperature 293(2)
_diffrn_detector_area_resol_mean 6.67
_diffrn_measured_fraction_theta_full 1.000
_diffrn_measured_fraction_theta_max 1.000
_diffrn_measurement_device_type 'STOE IPDS-II'
_diffrn_measurement_method '\w scan'
_diffrn_radiation_monochromator graphite
_diffrn_radiation_source 'fine-focus sealed tube'
_diffrn_radiation_type MoK\a
_diffrn_radiation_wavelength 0.71073
_diffrn_reflns_av_R_equivalents 0.0933
_diffrn_reflns_av_sigmaI/netI 0.0552
_diffrn_reflns_limit_h_max 27
_diffrn_reflns_limit_h_min -27
_diffrn_reflns_limit_k_max 15
_diffrn_reflns_limit_k_min -15
_diffrn_reflns_limit_l_max 26
_diffrn_reflns_limit_l_min -26
_diffrn_reflns_number 82028
_diffrn_reflns_theta_full 26.00
_diffrn_reflns_theta_max 26.00
_diffrn_reflns_theta_min 1.84
_exptl_absorpt_coefficient_mu 0.101
_exptl_absorpt_correction_type none
_exptl_crystal_colour yellow
_exptl_crystal_density_diffrn 1.382
_exptl_crystal_density_method 'not measured'
_exptl_crystal_description prism
_exptl_crystal_F_000 2664
_exptl_crystal_size_max 0.330
_exptl_crystal_size_mid 0.270
_exptl_crystal_size_min 0.200
_refine_diff_density_max 0.229
_refine_diff_density_min -0.147
_refine_ls_extinction_coef 0.00106(16)
_refine_ls_extinction_expression Fc^*^=kFc[1+0.001xFc^2^\l^3^/sin(2\q)]^-1/4^
_refine_ls_extinction_method SHELXL97
_refine_ls_goodness_of_fit_ref 0.803
_refine_ls_hydrogen_treatment constr
_refine_ls_matrix_type full
_refine_ls_number_parameters 434
_refine_ls_number_reflns 6080
_refine_ls_number_restraints 0
_refine_ls_restrained_S_all 0.803
_refine_ls_R_factor_all 0.1192
_refine_ls_R_factor_gt 0.0441
_refine_ls_shift/su_max 0.000
_refine_ls_shift/su_mean 0.000
_refine_ls_structure_factor_coef Fsqd
_refine_ls_weighting_details 'calc w=1/[\s^2^(Fo^2^)+(0.0599P)^2^] where P=(Fo^2^+2Fc^2^)/3'
_refine_ls_weighting_scheme calc
_refine_ls_wR_factor_gt 0.0985
_refine_ls_wR_factor_ref 0.1176
_reflns_number_gt 2621
_reflns_number_total 6080
_reflns_threshold_expression I>2\s(I)
_cod_data_source_file na6298.cif
_cod_data_source_block I
_cod_original_cell_volume 6177.2(9)
_cod_database_code 2203467

loop_
_symmetry_equiv_pos_as_xyz
'x, y, z'
'-x+1/2, -y+1/2, z+1/2'
'x+1/2, -y+1/2, -z'
'-x, y, -z+1/2'
'-x, -y, -z'
'x-1/2, y-1/2, -z-1/2'
'-x-1/2, y-1/2, z'
'x, -y, z-1/2'

loop_
_atom_site_label
_atom_site_fract_x
_atom_site_fract_y
_atom_site_fract_z
_atom_site_U_iso_or_equiv
_atom_site_adp_type
_atom_site_calc_flag
_atom_site_refinement_flags
_atom_site_occupancy
_atom_site_type_symbol
O1 0.60147(7) 0.13723(12) 0.61300(8) 0.0643(5) Uani d . 1 O
O2 0.66107(8) 0.31129(13) 0.60201(9) 0.0696(5) Uani d . 1 O
O3 0.60440(9) 0.12408(15) 0.48690(9) 0.0806(5) Uani d . 1 O
O4 0.59721(9) -0.03981(15) 0.45189(9) 0.0832(6) Uani d . 1 O
O5 0.79331(9) 0.48266(15) 0.68436(10) 0.0872(6) Uani d . 1 O
O6 0.69766(10) 0.43463(16) 0.70231(10) 0.0889(6) Uani d . 1 O
O7 0.55798(8) 0.68426(12) 0.75617(9) 0.0756(6) Uani d . 1 O
O8 0.67944(9) 0.73909(17) 0.61661(10) 0.0910(6) Uani d . 1 O
O9 0.60015(10) 0.63766(15) 0.63743(10) 0.0926(7) Uani d . 1 O
N1 0.35738(13) 0.3175(2) 0.59228(13) 0.0969(9) Uani d . 1 N
N2 0.45192(12) 0.5866(2) 0.56902(12) 0.0914(8) Uani d . 1 N
N3 0.58765(12) 0.22472(19) 0.76046(11) 0.0862(7) Uani d . 1 N
C1 0.40895(14) 0.3189(2) 0.59233(12) 0.0705(7) Uani d . 1 C
C2 0.47584(12) 0.5094(2) 0.57796(12) 0.0673(7) Uani d . 1 C
C3 0.47419(11) 0.31905(19) 0.59355(10) 0.0571(6) Uani d . 1 C
C4 0.50667(12) 0.41178(18) 0.58779(11) 0.0579(6) Uani d . 1 C
C5 0.56884(12) 0.41047(18) 0.59085(11) 0.0607(7) Uani d . 1 C
H5 0.5903 0.4726 0.5875 0.073 Uiso calc R 1 H
C6 0.59935(11) 0.31799(18) 0.59878(11) 0.0560(6) Uani d . 1 C
C7 0.56702(11) 0.22498(18) 0.60438(11) 0.0557(6) Uani d . 1 C
C8 0.50526(12) 0.22570(18) 0.60215(11) 0.0590(6) Uani d . 1 C
H8 0.4839 0.1636 0.6064 0.071 Uiso calc R 1 H
C9 0.57211(11) 0.04068(18) 0.60894(13) 0.0595(6) Uani d . 1 C
C10 0.55264(13) -0.0034(2) 0.66272(13) 0.0731(8) Uani d . 1 C
H10 0.5568 0.0324 0.6996 0.088 Uiso calc R 1 H
C11 0.52665(13) -0.1017(2) 0.66146(15) 0.0823(8) Uani d . 1 C
H11 0.5133 -0.1324 0.6977 0.099 Uiso calc R 1 H
C12 0.52062(13) -0.1538(2) 0.60730(16) 0.0794(8) Uani d . 1 C
H12 0.5026 -0.2194 0.6065 0.095 Uiso calc R 1 H
C13 0.54103(12) -0.1095(2) 0.55400(14) 0.0700(7) Uani d . 1 C
H13 0.5369 -0.1460 0.5173 0.084 Uiso calc R 1 H
C14 0.56785(11) -0.01108(18) 0.55345(12) 0.0592(6) Uani d . 1 C
C15 0.59137(12) 0.0343(2) 0.49523(13) 0.0674(7) Uani d . 1 C
C16 0.62095(16) -0.0073(3) 0.39308(14) 0.1005(10) Uani d . 1 C
H16A 0.6229 -0.0663 0.3661 0.151 Uiso calc R 1 H
H16B 0.6607 0.0212 0.3985 0.151 Uiso calc R 1 H
H16C 0.5949 0.0449 0.3757 0.151 Uiso calc R 1 H
C17 0.69304(12) 0.3877(2) 0.56942(14) 0.0671(7) Uani d . 1 C
C18 0.68602(13) 0.3904(2) 0.50672(15) 0.0815(8) Uani d . 1 C
H18 0.6599 0.3439 0.4874 0.098 Uiso calc R 1 H
C19 0.71782(15) 0.4621(3) 0.47289(15) 0.0889(9) Uani d . 1 C
H19 0.7125 0.4657 0.4306 0.107 Uiso calc R 1 H
C20 0.75733(14) 0.5285(2) 0.50146(16) 0.0863(9) Uani d . 1 C
H20 0.7788 0.5773 0.4786 0.104 Uiso calc R 1 H
C21 0.76552(12) 0.5231(2) 0.56459(16) 0.0768(8) Uani d . 1 C
H21 0.7933 0.5671 0.5835 0.092 Uiso calc R 1 H
C22 0.73255(11) 0.4528(2) 0.59964(13) 0.0633(7) Uani d . 1 C
C23 0.73789(13) 0.4544(2) 0.66689(15) 0.0677(7) Uani d . 1 C
C24 0.80549(16) 0.4909(3) 0.74952(15) 0.1018(11) Uani d . 1 C
H24A 0.8468 0.5116 0.7557 0.153 Uiso calc R 1 H
H24B 0.7987 0.4244 0.7687 0.153 Uiso calc R 1 H
H24C 0.7791 0.5420 0.7674 0.153 Uiso calc R 1 H
C25 0.56397(12) 0.3028(2) 0.75635(11) 0.0613(7) Uani d . 1 C
C26 0.53156(10) 0.40089(17) 0.75287(10) 0.0531(6) Uani d . 1 C
C27 0.56297(11) 0.49449(18) 0.75626(11) 0.0587(6) Uani d . 1 C
H27 0.6048 0.4946 0.7604 0.070 Uiso calc R 1 H
C28 0.53156(10) 0.58706(17) 0.75336(11) 0.0579(6) Uani d . 1 C
C29 0.61995(12) 0.69344(19) 0.76755(14) 0.0661(7) Uani d . 1 C
C30 0.63799(15) 0.7077(2) 0.82688(16) 0.0828(9) Uani d . 1 C
H30 0.6098 0.7041 0.8585 0.099 Uiso calc R 1 H
C31 0.69803(17) 0.7276(2) 0.84004(16) 0.0888(9) Uani d . 1 C
H31 0.7102 0.7370 0.8805 0.107 Uiso calc R 1 H
C32 0.73926(15) 0.7335(2) 0.79398(17) 0.0848(9) Uani d . 1 C
H32 0.7797 0.7458 0.8030 0.102 Uiso calc R 1 H
C33 0.72134(12) 0.72117(19) 0.73398(15) 0.0719(7) Uani d . 1 C
H33 0.7498 0.7261 0.7027 0.086 Uiso calc R 1 H
C34 0.66103(12) 0.70144(18) 0.71954(13) 0.0628(7) Uani d . 1 C
C35 0.64255(14) 0.6882(2) 0.65442(15) 0.0714(8) Uani d . 1 C
C36 0.66687(15) 0.7318(3) 0.55180(15) 0.1029(11) Uani d . 1 C
H36A 0.6960 0.7721 0.5294 0.154 Uiso calc R 1 H
H36B 0.6270 0.7582 0.5437 0.154 Uiso calc R 1 H
H36C 0.6692 0.6601 0.5391 0.154 Uiso calc R 1 H

loop_
_atom_site_aniso_label
_atom_site_aniso_U_11
_atom_site_aniso_U_22
_atom_site_aniso_U_33
_atom_site_aniso_U_12
_atom_site_aniso_U_13
_atom_site_aniso_U_23
O1 0.0605(10) 0.0478(10) 0.0846(12) 0.0019(8) -0.0094(9) -0.0053(8)
O2 0.0577(11) 0.0584(10) 0.0925(14) -0.0066(9) -0.0099(10) 0.0064(10)
O3 0.0917(14) 0.0620(12) 0.0881(14) -0.0046(10) 0.0039(11) 0.0107(10)
O4 0.0924(14) 0.0836(13) 0.0737(13) -0.0116(11) 0.0127(11) -0.0128(11)
O5 0.0747(14) 0.0933(14) 0.0937(16) -0.0188(11) -0.0165(11) -0.0068(11)
O6 0.0752(14) 0.1013(15) 0.0902(16) 0.0032(12) 0.0018(12) -0.0036(12)
O7 0.0550(11) 0.0469(10) 0.1249(17) -0.0045(8) 0.0052(10) 0.0011(10)
O8 0.0928(15) 0.1026(16) 0.0776(15) -0.0157(12) 0.0081(12) -0.0089(12)
O9 0.1014(16) 0.0692(13) 0.1073(16) -0.0196(12) -0.0267(13) 0.0002(11)
N1 0.0645(17) 0.121(2) 0.105(2) 0.0065(15) -0.0003(15) 0.0154(16)
N2 0.1027(19) 0.0706(17) 0.101(2) 0.0220(15) -0.0071(16) -0.0028(14)
N3 0.111(2) 0.0620(15) 0.0855(18) 0.0250(14) -0.0079(15) -0.0054(13)
C1 0.069(2) 0.0784(19) 0.0643(18) 0.0053(16) 0.0019(15) 0.0038(14)
C2 0.0744(18) 0.0628(18) 0.0648(17) 0.0083(15) 0.0000(14) -0.0052(14)
C3 0.0561(16) 0.0636(16) 0.0517(15) 0.0018(13) 0.0006(12) -0.0042(12)
C4 0.0681(18) 0.0532(15) 0.0525(15) 0.0058(13) -0.0004(12) -0.0044(12)
C5 0.0701(18) 0.0489(15) 0.0630(17) -0.0045(13) -0.0026(13) -0.0034(12)
C6 0.0559(16) 0.0544(15) 0.0576(16) -0.0024(13) -0.0041(12) -0.0059(12)
C7 0.0625(17) 0.0478(14) 0.0568(16) 0.0022(13) -0.0049(12) -0.0056(12)
C8 0.0638(17) 0.0505(14) 0.0627(17) -0.0035(13) -0.0030(13) -0.0041(12)
C9 0.0587(15) 0.0460(14) 0.0737(19) -0.0007(12) -0.0054(14) 0.0006(14)
C10 0.084(2) 0.0641(17) 0.071(2) 0.0051(15) 0.0006(15) -0.0013(15)
C11 0.094(2) 0.0677(19) 0.085(2) -0.0033(17) 0.0102(18) 0.0157(17)
C12 0.085(2) 0.0512(16) 0.101(2) -0.0033(14) 0.0080(19) 0.0078(17)
C13 0.0719(18) 0.0540(16) 0.084(2) -0.0006(14) 0.0009(16) -0.0081(15)
C14 0.0589(15) 0.0488(15) 0.0699(18) 0.0001(12) -0.0022(13) -0.0004(13)
C15 0.0613(17) 0.0653(17) 0.076(2) 0.0006(14) -0.0029(15) -0.0032(17)
C16 0.102(2) 0.129(3) 0.071(2) -0.015(2) 0.0146(18) -0.006(2)
C17 0.0578(16) 0.0631(16) 0.080(2) 0.0017(14) -0.0028(15) 0.0008(15)
C18 0.074(2) 0.087(2) 0.083(2) -0.0086(17) -0.0054(17) -0.0039(18)
C19 0.082(2) 0.107(2) 0.079(2) 0.0011(19) 0.0010(18) -0.003(2)
C20 0.072(2) 0.093(2) 0.093(3) -0.0013(17) 0.0130(18) 0.013(2)
C21 0.0558(17) 0.0711(18) 0.104(3) -0.0042(14) 0.0012(16) 0.0033(17)
C22 0.0517(15) 0.0607(15) 0.077(2) 0.0018(13) -0.0024(14) -0.0022(15)
C23 0.0544(18) 0.0560(16) 0.093(2) 0.0036(13) -0.0008(17) -0.0042(15)
C24 0.121(3) 0.091(2) 0.093(3) -0.006(2) -0.034(2) -0.0121(18)
C25 0.0742(18) 0.0571(16) 0.0526(16) 0.0004(14) 0.0012(13) -0.0020(13)
C26 0.0631(14) 0.0466(13) 0.0495(14) 0.0077(11) 0.0040(13) 0.0009(11)
C27 0.0538(14) 0.0532(14) 0.0690(17) 0.0020(12) 0.0040(13) 0.0019(12)
C28 0.0575(14) 0.0477(14) 0.0685(16) -0.0023(11) 0.0074(13) 0.0011(12)
C29 0.0586(18) 0.0520(15) 0.088(2) -0.0066(12) 0.0003(16) -0.0008(14)
C30 0.087(2) 0.075(2) 0.086(2) -0.0077(17) 0.0123(18) 0.0096(17)
C31 0.099(3) 0.084(2) 0.083(2) -0.0171(19) -0.011(2) 0.0066(17)
C32 0.075(2) 0.080(2) 0.100(3) -0.0148(16) -0.016(2) 0.0050(19)
C33 0.0614(18) 0.0610(16) 0.093(2) -0.0098(13) 0.0008(16) 0.0024(15)
C34 0.0598(17) 0.0458(14) 0.083(2) -0.0041(12) -0.0027(15) -0.0044(13)
C35 0.0717(19) 0.0476(15) 0.095(2) 0.0008(15) -0.0049(18) -0.0050(16)
C36 0.116(3) 0.114(3) 0.079(2) 0.019(2) 0.002(2) -0.009(2)

loop_
_atom_type_symbol
_atom_type_description
_atom_type_scat_dispersion_real
_atom_type_scat_dispersion_imag
_atom_type_scat_source
C C 0.0033 0.0016 'International Tables Vol C Tables 4.2.6.8 and 6.1.1.4'
H H 0.0000 0.0000 'International Tables Vol C Tables 4.2.6.8 and 6.1.1.4'
N N 0.0061 0.0033 'International Tables Vol C Tables 4.2.6.8 and 6.1.1.4'
O O 0.0106 0.0060 'International Tables Vol C Tables 4.2.6.8 and 6.1.1.4'

loop_
_geom_angle_atom_site_label_1
_geom_angle_atom_site_label_2
_geom_angle_atom_site_label_3
_geom_angle_site_symmetry_1
_geom_angle_site_symmetry_3
_geom_angle
_geom_angle_publ_flag
C7 O1 C9 . . 117.26(17) yes
C6 O2 C17 . . 115.67(19) yes
C15 O4 C16 . . 117.0(2) ?
C23 O5 C24 . . 118.1(3) ?
C28 O7 C29 . . 120.00(19) yes
C35 O8 C36 . . 117.2(2) ?
N1 C1 C3 . . 178.7(3) ?
N2 C2 C4 . . 178.6(3) ?
C8 C3 C4 . . 119.3(2) ?
C8 C3 C1 . . 119.6(2) ?
C4 C3 C1 . . 121.0(2) ?
C5 C4 C3 . . 120.0(2) ?
C5 C4 C2 . . 119.4(2) ?
C3 C4 C2 . . 120.6(2) ?
C6 C5 C4 . . 120.5(2) ?
C6 C5 H5 . . 119.8 ?
C4 C5 H5 . . 119.8 ?
O2 C6 C5 . . 123.4(2) yes
O2 C6 C7 . . 116.9(2) ?
C5 C6 C7 . . 119.7(2) ?
C8 C7 O1 . . 124.5(2) ?
C8 C7 C6 . . 120.2(2) ?
O1 C7 C6 . . 115.3(2) yes
C7 C8 C3 . . 120.3(2) ?
C7 C8 H8 . . 119.9 ?
C3 C8 H8 . . 119.9 ?
C10 C9 C14 . . 122.0(2) ?
C10 C9 O1 . . 117.1(2) ?
C14 C9 O1 . . 120.7(2) ?
C9 C10 C11 . . 119.2(3) ?
C9 C10 H10 . . 120.4 ?
C11 C10 H10 . . 120.4 ?
C12 C11 C10 . . 120.2(3) ?
C12 C11 H11 . . 119.9 ?
C10 C11 H11 . . 119.9 ?
C11 C12 C13 . . 120.0(3) ?
C11 C12 H12 . . 120.0 ?
C13 C12 H12 . . 120.0 ?
C12 C13 C14 . . 121.5(3) ?
C12 C13 H13 . . 119.3 ?
C14 C13 H13 . . 119.3 ?
C9 C14 C13 . . 117.1(2) ?
C9 C14 C15 . . 122.3(2) ?
C13 C14 C15 . . 120.6(2) ?
O3 C15 O4 . . 123.2(3) yes
O3 C15 C14 . . 125.9(3) ?
O4 C15 C14 . . 110.9(2) ?
O4 C16 H16A . . 109.5 ?
O4 C16 H16B . . 109.5 ?
H16A C16 H16B . . 109.5 ?
O4 C16 H16C . . 109.5 ?
H16A C16 H16C . . 109.5 ?
H16B C16 H16C . . 109.5 ?
C22 C17 C18 . . 122.1(3) ?
C22 C17 O2 . . 120.1(3) ?
C18 C17 O2 . . 117.7(3) ?
C19 C18 C17 . . 119.5(3) ?
C19 C18 H18 . . 120.2 ?
C17 C18 H18 . . 120.2 ?
C20 C19 C18 . . 119.9(3) ?
C20 C19 H19 . . 120.0 ?
C18 C19 H19 . . 120.0 ?
C19 C20 C21 . . 120.2(3) ?
C19 C20 H20 . . 119.9 ?
C21 C20 H20 . . 119.9 ?
C22 C21 C20 . . 120.6(3) ?
C22 C21 H21 . . 119.7 ?
C20 C21 H21 . . 119.7 ?
C17 C22 C21 . . 117.6(3) ?
C17 C22 C23 . . 122.5(3) ?
C21 C22 C23 . . 119.8(3) ?
O6 C23 O5 . . 123.6(3) yes
O6 C23 C22 . . 125.2(3) ?
O5 C23 C22 . . 111.2(3) ?
O5 C24 H24A . . 109.5 ?
O5 C24 H24B . . 109.5 ?
H24A C24 H24B . . 109.5 ?
O5 C24 H24C . . 109.5 ?
H24A C24 H24C . . 109.5 ?
H24B C24 H24C . . 109.5 ?
N3 C25 C26 . . 177.4(3) ?
C27 C26 C26 . 4_656 120.22(13) ?
C27 C26 C25 . . 119.9(2) ?
C26 C26 C25 4_656 . 119.83(14) ?
C28 C27 C26 . . 119.3(2) ?
C28 C27 H27 . . 120.3 ?
C26 C27 H27 . . 120.3 ?
C27 C28 O7 . . 124.3(2) ?
C27 C28 C28 . 4_656 120.46(14) ?
O7 C28 C28 . 4_656 115.26(12) yes
C30 C29 C34 . . 120.8(3) ?
C30 C29 O7 . . 117.8(3) ?
C34 C29 O7 . . 120.9(3) ?
C29 C30 C31 . . 120.1(3) ?
C29 C30 H30 . . 119.9 ?
C31 C30 H30 . . 119.9 ?
C32 C31 C30 . . 120.1(3) ?
C32 C31 H31 . . 119.9 ?
C30 C31 H31 . . 119.9 ?
C31 C32 C33 . . 120.2(3) ?
C31 C32 H32 . . 119.9 ?
C33 C32 H32 . . 119.9 ?
C32 C33 C34 . . 120.8(3) ?
C32 C33 H33 . . 119.6 ?
C34 C33 H33 . . 119.6 ?
C29 C34 C33 . . 118.0(3) ?
C29 C34 C35 . . 122.1(3) ?
C33 C34 C35 . . 120.0(3) ?
O9 C35 O8 . . 123.6(3) yes
O9 C35 C34 . . 124.9(3) ?
O8 C35 C34 . . 111.5(3) ?
O8 C36 H36A . . 109.5 ?
O8 C36 H36B . . 109.5 ?
H36A C36 H36B . . 109.5 ?
O8 C36 H36C . . 109.5 ?
H36A C36 H36C . . 109.5 ?
H36B C36 H36C . . 109.5 ?

loop_
_geom_bond_atom_site_label_1
_geom_bond_atom_site_label_2
_geom_bond_site_symmetry_2
_geom_bond_distance
_geom_bond_publ_flag
O1 C7 . 1.371(3) yes
O1 C9 . 1.400(3) yes
O2 C6 . 1.370(3) yes
O2 C17 . 1.401(3) yes
O3 C15 . 1.200(3) yes
O4 C15 . 1.345(3) yes
O4 C16 . 1.447(3) yes
O5 C23 . 1.334(3) yes
O5 C24 . 1.450(3) yes
O6 C23 . 1.205(3) yes
O7 C28 . 1.377(3) yes
O7 C29 . 1.398(3) yes
O8 C35 . 1.331(3) yes
O8 C36 . 1.443(4) yes
O9 C35 . 1.198(3) yes
N1 C1 . 1.141(3) yes
N2 C2 . 1.139(3) yes
N3 C25 . 1.133(3) yes
C1 C3 . 1.443(4) ?
C2 C4 . 1.440(4) ?
C3 C8 . 1.392(3) ?
C3 C4 . 1.394(3) ?
C4 C5 . 1.376(3) ?
C5 C6 . 1.374(3) ?
C5 H5 . 0.9300 ?
C6 C7 . 1.395(3) ?
C7 C8 . 1.367(3) ?
C8 H8 . 0.9300 ?
C9 C10 . 1.371(3) ?
C9 C14 . 1.383(3) ?
C10 C11 . 1.385(4) ?
C10 H10 . 0.9300 ?
C11 C12 . 1.363(4) ?
C11 H11 . 0.9300 ?
C12 C13 . 1.370(4) ?
C12 H12 . 0.9300 ?
C13 C14 . 1.394(3) ?
C13 H13 . 0.9300 ?
C14 C15 . 1.490(4) ?
C16 H16A . 0.9600 ?
C16 H16B . 0.9600 ?
C16 H16C . 0.9600 ?
C17 C22 . 1.376(3) ?
C17 C18 . 1.376(4) ?
C18 C19 . 1.373(4) ?
C18 H18 . 0.9300 ?
C19 C20 . 1.369(4) ?
C19 H19 . 0.9300 ?
C20 C21 . 1.390(4) ?
C20 H20 . 0.9300 ?
C21 C22 . 1.389(4) ?
C21 H21 . 0.9300 ?
C22 C23 . 1.471(4) ?
C24 H24A . 0.9600 ?
C24 H24B . 0.9600 ?
C24 H24C . 0.9600 ?
C25 C26 . 1.449(3) ?
C26 C27 . 1.388(3) ?
C26 C26 4_656 1.401(4) ?
C27 C28 . 1.376(3) ?
C27 H27 . 0.9300 ?
C28 C28 4_656 1.404(5) ?
C29 C30 . 1.366(4) ?
C29 C34 . 1.390(4) ?
C30 C31 . 1.382(4) ?
C30 H30 . 0.9300 ?
C31 C32 . 1.359(4) ?
C31 H31 . 0.9300 ?
C32 C33 . 1.376(4) ?
C32 H32 . 0.9300 ?
C33 C34 . 1.393(4) ?
C33 H33 . 0.9300 ?
C34 C35 . 1.487(4) ?
C36 H36A . 0.9600 ?
C36 H36B . 0.9600 ?
C36 H36C . 0.9600 ?

loop_
_geom_hbond_atom_site_label_D
_geom_hbond_atom_site_label_H
_geom_hbond_atom_site_label_A
_geom_hbond_site_symmetry_A
_geom_hbond_distance_DH
_geom_hbond_distance_HA
_geom_hbond_distance_DA
_geom_hbond_angle_DHA
_geom_hbond_publ_flag
C5 H5 O9 . 0.93 2.39 3.159(3) 140 y
C27 H27 O6 . 0.93 2.53 3.293(3) 139 y
C21 H21 O1 7_765 0.93 2.58 3.450(3) 157 y
C30 H30 N2 4_656 0.93 2.57 3.393(4) 147 y
C24 H24B Cg5 7_755 0.96 2.75 3.624(4) 152 y

loop_
_geom_torsion_atom_site_label_1
_geom_torsion_atom_site_label_2
_geom_torsion_atom_site_label_3
_geom_torsion_atom_site_label_4
_geom_torsion_site_symmetry_1
_geom_torsion_site_symmetry_4
_geom_torsion
_geom_torsion_publ_flag
N1 C1 C3 C8 . . 43(17) ?
N1 C1 C3 C4 . . -135(17) ?
C8 C3 C4 C5 . . -0.2(4) ?
C1 C3 C4 C5 . . 178.1(2) ?
C8 C3 C4 C2 . . 179.1(2) ?
C1 C3 C4 C2 . . -2.5(4) ?
N2 C2 C4 C5 . . 69(14) ?
N2 C2 C4 C3 . . -111(14) ?
C3 C4 C5 C6 . . 0.9(4) ?
C2 C4 C5 C6 . . -178.5(2) ?
C17 O2 C6 C5 . . -29.3(3) yes
C17 O2 C6 C7 . . 151.1(2) ?
C4 C5 C6 O2 . . 179.8(2) ?
C4 C5 C6 C7 . . -0.7(4) ?
C9 O1 C7 C8 . . 11.2(3) yes
C9 O1 C7 C6 . . -169.9(2) ?
O2 C6 C7 C8 . . 179.4(2) ?
C5 C6 C7 C8 . . -0.2(4) ?
O2 C6 C7 O1 . . 0.5(3) ?
C5 C6 C7 O1 . . -179.1(2) ?
O1 C7 C8 C3 . . 179.6(2) ?
C6 C7 C8 C3 . . 0.8(4) ?
C4 C3 C8 C7 . . -0.6(4) ?
C1 C3 C8 C7 . . -179.0(2) ?
C7 O1 C9 C10 . . -95.2(3) ?
C7 O1 C9 C14 . . 90.1(3) ?
C14 C9 C10 C11 . . -1.5(4) ?
O1 C9 C10 C11 . . -176.1(2) ?
C9 C10 C11 C12 . . 0.0(4) ?
C10 C11 C12 C13 . . 0.9(4) ?
C11 C12 C13 C14 . . -0.4(4) ?
C10 C9 C14 C13 . . 1.9(4) ?
O1 C9 C14 C13 . . 176.4(2) ?
C10 C9 C14 C15 . . -177.2(2) ?
O1 C9 C14 C15 . . -2.8(4) ?
C12 C13 C14 C9 . . -1.0(4) ?
C12 C13 C14 C15 . . 178.2(2) ?
C16 O4 C15 O3 . . 0.5(4) ?
C16 O4 C15 C14 . . -178.7(2) ?
C9 C14 C15 O3 . . -16.1(4) ?
C13 C14 C15 O3 . . 164.8(3) ?
C9 C14 C15 O4 . . 163.1(2) ?
C13 C14 C15 O4 . . -16.0(3) ?
C6 O2 C17 C22 . . 121.1(2) ?
C6 O2 C17 C18 . . -62.7(3) ?
C22 C17 C18 C19 . . -2.1(4) ?
O2 C17 C18 C19 . . -178.2(2) ?
C17 C18 C19 C20 . . 1.7(5) ?
C18 C19 C20 C21 . . 0.3(5) ?
C19 C20 C21 C22 . . -1.9(4) ?
C18 C17 C22 C21 . . 0.4(4) ?
O2 C17 C22 C21 . . 176.5(2) ?
C18 C17 C22 C23 . . 176.5(3) ?
O2 C17 C22 C23 . . -7.4(4) ?
C20 C21 C22 C17 . . 1.5(4) ?
C20 C21 C22 C23 . . -174.7(3) ?
C24 O5 C23 O6 . . -0.6(4) ?
C24 O5 C23 C22 . . 178.4(2) ?
C17 C22 C23 O6 . . -29.7(4) ?
C21 C22 C23 O6 . . 146.4(3) ?
C17 C22 C23 O5 . . 151.4(2) ?
C21 C22 C23 O5 . . -32.6(3) ?
N3 C25 C26 C27 . . 138(7) ?
N3 C25 C26 C26 . 4_656 -41(7) ?
C26 C26 C27 C28 4_656 . -0.6(4) ?
C25 C26 C27 C28 . . -179.5(2) ?
C26 C27 C28 O7 . . -179.9(2) ?
C26 C27 C28 C28 . 4_656 -0.4(4) ?
C29 O7 C28 C27 . . -5.4(4) yes
C29 O7 C28 C28 . 4_656 175.1(3) ?
C28 O7 C29 C30 . . -94.1(3) ?
C28 O7 C29 C34 . . 94.2(3) ?
C34 C29 C30 C31 . . -1.8(4) ?
O7 C29 C30 C31 . . -173.6(2) ?
C29 C30 C31 C32 . . 0.3(5) ?
C30 C31 C32 C33 . . 0.9(5) ?
C31 C32 C33 C34 . . -0.7(4) ?
C30 C29 C34 C33 . . 2.0(4) ?
O7 C29 C34 C33 . . 173.5(2) ?
C30 C29 C34 C35 . . -178.9(2) ?
O7 C29 C34 C35 . . -7.4(4) ?
C32 C33 C34 C29 . . -0.7(4) ?
C32 C33 C34 C35 . . -179.9(3) ?
C36 O8 C35 O9 . . -0.1(4) ?
C36 O8 C35 C34 . . 179.4(2) ?
C29 C34 C35 O9 . . -26.4(4) ?
C33 C34 C35 O9 . . 152.7(3) ?
C29 C34 C35 O8 . . 154.0(2) ?
C33 C34 C35 O8 . . -26.9(3) ?
